data_4116591
loop_
_publ_author_name
'Daesung Lee'
'Jason K. Sello'
'Stuart L. Schreiber'

_publ_section_title
;
 A Strategy for Macrocyclic Ring Closure and Functionalization Aimed
 toward Split-Pool Syntheses
;
_journal_name_full 'Journal of the American Chemical Society'
_journal_page_first 10648
_journal_page_last 10649
_journal_paper_doi 10.1021/ja992658m
_journal_volume 121
_journal_year 1999
_chemical_formula_sum 'C18 H23 N O3'
_chemical_formula_weight 301.37
_chemical_name_systematic
; 
 ? 
;
_space_group_IT_number 19
_symmetry_cell_setting orthorhombic
_symmetry_space_group_name_Hall 'P 2ac 2ab'
_symmetry_space_group_name_H-M 'P 21 21 21'
_atom_sites_solution_hydrogens geom
_atom_sites_solution_primary direct
_atom_sites_solution_secondary difmap
_audit_creation_method SHELXL-97
_cell_angle_alpha 90.00
_cell_angle_beta 90.00
_cell_angle_gamma 90.00
_cell_formula_units_Z 4
_cell_length_a 6.2147(2)
_cell_length_b 15.7066(5)
_cell_length_c 16.6334(2)
_cell_measurement_reflns_used 119
_cell_measurement_temperature 213(2)
_cell_measurement_theta_max 19.23
_cell_measurement_theta_min 2.45
_cell_volume 1623.62(8)
_computing_cell_refinement 'SMART (Bruker, V4.050, 1995)'
_computing_data_collection 'ASTRO (Bruker, V4.050, 1995)'
_computing_data_reduction 'SAINT (Bruker, V5.A06, 1997)'
_computing_molecular_graphics 'SHELXTL (Bruker, 1998, ver 5.10)'
_computing_publication_material 'CIFTAB (Sheldrick, 1993)'
_computing_structure_refinement 'SHELXL-97 (Sheldrick, 1997)'
_computing_structure_solution 'SHELXS-97 (Sheldrick, 1990)'
_diffrn_ambient_temperature 213(2)
_diffrn_measured_fraction_theta_full 0.992
_diffrn_measured_fraction_theta_max 0.992
_diffrn_measurement_method '\w, 0.3 deg'
_diffrn_radiation_monochromator graphite
_diffrn_radiation_source 'normal-focus sealed tube'
_diffrn_radiation_type MoK\a
_diffrn_radiation_wavelength 0.71073
_diffrn_reflns_av_R_equivalents 0.0401
_diffrn_reflns_av_sigmaI/netI 0.0408
_diffrn_reflns_limit_h_max 7
_diffrn_reflns_limit_h_min -4
_diffrn_reflns_limit_k_max 19
_diffrn_reflns_limit_k_min -19
_diffrn_reflns_limit_l_max 15
_diffrn_reflns_limit_l_min -20
_diffrn_reflns_number 10491
_diffrn_reflns_theta_full 26.36
_diffrn_reflns_theta_max 26.36
_diffrn_reflns_theta_min 1.78
_diffrn_standards_decay_% <1
_diffrn_standards_interval_count 0
_diffrn_standards_number 0
_exptl_absorpt_coefficient_mu 0.083
_exptl_absorpt_correction_type none
_exptl_crystal_colour colorless
_exptl_crystal_density_diffrn 1.233
_exptl_crystal_description needle
_exptl_crystal_F_000 648
_exptl_crystal_size_max 0.20
_exptl_crystal_size_mid 0.10
_exptl_crystal_size_min 0.10
_refine_diff_density_max 0.660
_refine_diff_density_min -0.341
_refine_diff_density_rms 0.047
_refine_ls_abs_structure_details 'Flack H D (1983), Acta Cryst. A39, 876-881'
_refine_ls_abs_structure_Flack -1(2)
_refine_ls_extinction_method none
_refine_ls_goodness_of_fit_ref 1.043
_refine_ls_hydrogen_treatment mixed
_refine_ls_matrix_type full
_refine_ls_number_parameters 199
_refine_ls_number_reflns 3274
_refine_ls_number_restraints 0
_refine_ls_restrained_S_all 1.043
_refine_ls_R_factor_all 0.0809
_refine_ls_R_factor_gt 0.0589
_refine_ls_shift/su_max 0.027
_refine_ls_shift/su_mean 0.002
_refine_ls_structure_factor_coef Fsqd
_refine_ls_weighting_details 'calc w=1/[\s^2^(Fo^2^)+(0.0818P)^2^+0.7686P] where P=(Fo^2^+2Fc^2^)/3'
_refine_ls_weighting_scheme calc
_refine_ls_wR_factor_gt 0.1505
_refine_ls_wR_factor_ref 0.1643
_reflns_number_gt 2506
_reflns_number_total 3274
_reflns_threshold_expression >2sigma(I)
_cod_data_source_file ja992658m_07.cif
_cod_data_source_block sls10
_cod_database_code 4116591

loop_
_symmetry_equiv_pos_as_xyz
'x, y, z'
'-x+1/2, -y, z+1/2'
'-x, y+1/2, -z+1/2'
'x+1/2, -y+1/2, -z'

loop_
_atom_site_label
_atom_site_type_symbol
_atom_site_fract_x
_atom_site_fract_y
_atom_site_fract_z
_atom_site_U_iso_or_equiv
_atom_site_adp_type
_atom_site_occupancy
_atom_site_symmetry_multiplicity
_atom_site_calc_flag
_atom_site_refinement_flags
O1 O -0.1072(3) -0.21141(13) -0.29507(12) 0.0379(5) Uani 1 1 d .
O2 O -0.3706(4) -0.29590(14) -0.24549(15) 0.0548(6) Uani 1 1 d .
O3 O 0.0300(3) -0.02595(15) -0.17032(13) 0.0472(6) Uani 1 1 d .
N1 N -0.2967(4) -0.08400(17) -0.19687(14) 0.0355(6) Uani 1 1 d .
C1 C -0.1825(6) -0.28132(19) -0.25655(17) 0.0401(7) Uani 1 1 d .
C2 C -0.0021(7) -0.3387(2) -0.22988(19) 0.0498(9) Uani 1 1 d .
H2A H 0.1362 -0.3124 -0.2433 0.060 Uiso 1 1 calc R
H2B H -0.0117 -0.3931 -0.2586 0.060 Uiso 1 1 calc R
C3 C -0.0129(7) -0.3549(2) -0.13960(19) 0.0501(9) Uani 1 1 d .
H3A H -0.1580 -0.3732 -0.1243 0.060 Uiso 1 1 calc R
H3B H 0.0890 -0.3997 -0.1244 0.060 Uiso 1 1 calc R
C4 C 0.0428(8) -0.2739(3) -0.0983(2) 0.0741(13) Uani 1 1 d .
H4A H 0.1891 -0.2593 -0.1020 0.089 Uiso 1 1 calc R
C5 C -0.0652(9) -0.2227(3) -0.0605(3) 0.0809(15) Uani 1 1 d .
H5A H -0.2086 -0.2398 -0.0523 0.097 Uiso 1 1 calc R
C6 C -0.0121(6) -0.1388(2) -0.02506(19) 0.0453(8) Uani 1 1 d .
H6A H 0.1362 -0.1235 -0.0389 0.054 Uiso 1 1 calc R
H6B H -0.0229 -0.1420 0.0336 0.054 Uiso 1 1 calc R
C7 C -0.1656(6) -0.0705(2) -0.05654(18) 0.0433(8) Uani 1 1 d .
H7A H -0.3144 -0.0873 -0.0452 0.052 Uiso 1 1 calc R
H7B H -0.1376 -0.0166 -0.0287 0.052 Uiso 1 1 calc R
C8 C -0.1376(5) -0.05803(18) -0.14609(18) 0.0344(7) Uani 1 1 d .
C9 C -0.2694(5) -0.07000(19) -0.28372(18) 0.0347(7) Uani 1 1 d .
H9A H -0.1290 -0.0415 -0.2918 0.042 Uiso 1 1 calc R
C10 C -0.2651(5) -0.15393(18) -0.33115(17) 0.0345(7) Uani 1 1 d .
H10A H -0.4093 -0.1807 -0.3297 0.041 Uiso 1 1 calc R
C11 C -0.5028(5) -0.1183(2) -0.1679(2) 0.0494(8) Uani 1 1 d .
H11A H -0.4982 -0.1238 -0.1099 0.074 Uiso 1 1 calc R
H11B H -0.5278 -0.1737 -0.1919 0.074 Uiso 1 1 calc R
H11C H -0.6183 -0.0799 -0.1829 0.074 Uiso 1 1 calc R
C12 C -0.4452(6) -0.0106(2) -0.3164(2) 0.0514(9) Uani 1 1 d .
H12A H -0.4434 0.0425 -0.2866 0.077 Uiso 1 1 calc R
H12B H -0.5846 -0.0376 -0.3104 0.077 Uiso 1 1 calc R
H12C H -0.4185 0.0009 -0.3729 0.077 Uiso 1 1 calc R
C13 C -0.1960(5) -0.14138(18) -0.41758(18) 0.0356(7) Uani 1 1 d .
C14 C 0.0010(6) -0.1057(2) -0.43667(19) 0.0456(8) Uani 1 1 d .
H14A H 0.0933 -0.0876 -0.3953 0.055 Uiso 1 1 calc R
C15 C 0.0645(7) -0.0964(2) -0.5171(2) 0.0592(10) Uani 1 1 d .
H15A H 0.1985 -0.0720 -0.5296 0.071 Uiso 1 1 calc R
C16 C -0.0706(8) -0.1232(2) -0.5775(2) 0.0611(12) Uani 1 1 d .
H16A H -0.0289 -0.1170 -0.6315 0.073 Uiso 1 1 calc R
C17 C -0.2644(8) -0.1587(2) -0.5594(2) 0.0628(12) Uani 1 1 d .
H17A H -0.3549 -0.1772 -0.6011 0.075 Uiso 1 1 calc R
C18 C -0.3304(7) -0.1681(2) -0.4801(2) 0.0500(9) Uani 1 1 d .
H18A H -0.4651 -0.1923 -0.4685 0.060 Uiso 1 1 calc R

loop_
_atom_site_aniso_label
_atom_site_aniso_U_11
_atom_site_aniso_U_22
_atom_site_aniso_U_33
_atom_site_aniso_U_23
_atom_site_aniso_U_13
_atom_site_aniso_U_12
O1 0.0464(12) 0.0335(11) 0.0338(11) 0.0069(9) -0.0044(9) 0.0024(10)
O2 0.0652(16) 0.0436(13) 0.0555(15) 0.0128(12) -0.0026(13) -0.0113(13)
O3 0.0394(12) 0.0582(14) 0.0442(12) 0.0089(11) -0.0054(10) -0.0102(11)
N1 0.0309(12) 0.0426(14) 0.0329(13) 0.0014(11) 0.0041(10) 0.0025(11)
C1 0.064(2) 0.0303(15) 0.0255(14) -0.0022(13) -0.0012(15) -0.0028(15)
C2 0.076(2) 0.0325(16) 0.0407(17) 0.0057(14) 0.0030(17) 0.0114(18)
C3 0.075(2) 0.0344(16) 0.0407(17) 0.0025(14) 0.0013(17) 0.0154(17)
C4 0.093(3) 0.067(3) 0.063(3) -0.018(2) -0.037(2) 0.025(3)
C5 0.100(4) 0.061(3) 0.082(3) -0.021(2) -0.039(3) 0.025(3)
C6 0.054(2) 0.0444(18) 0.0374(16) -0.0004(14) -0.0054(15) 0.0082(16)
C7 0.0503(19) 0.0427(18) 0.0370(17) -0.0049(14) -0.0033(15) 0.0057(15)
C8 0.0346(15) 0.0306(15) 0.0379(16) 0.0008(13) -0.0005(13) 0.0047(13)
C9 0.0369(15) 0.0353(16) 0.0318(15) 0.0038(12) -0.0024(12) 0.0001(13)
C10 0.0388(15) 0.0310(15) 0.0337(15) 0.0039(12) -0.0070(12) 0.0015(13)
C11 0.0355(16) 0.062(2) 0.0509(19) 0.0042(17) 0.0072(15) -0.0042(16)
C12 0.060(2) 0.0445(19) 0.050(2) -0.0006(16) -0.0122(16) 0.0141(16)
C13 0.0470(17) 0.0256(14) 0.0342(15) 0.0026(12) -0.0045(13) 0.0055(13)
C14 0.0499(19) 0.0492(19) 0.0377(16) 0.0011(15) -0.0047(15) 0.0053(16)
C15 0.064(2) 0.058(2) 0.055(2) 0.0149(19) 0.0191(19) 0.016(2)
C16 0.099(3) 0.052(2) 0.0325(18) 0.0063(16) 0.0050(19) 0.029(2)
C17 0.107(4) 0.046(2) 0.0357(19) -0.0019(16) -0.016(2) 0.008(2)
C18 0.075(2) 0.0359(17) 0.0394(18) 0.0025(15) -0.0185(17) -0.0022(17)

loop_
_atom_type_symbol
_atom_type_description
_atom_type_scat_dispersion_real
_atom_type_scat_dispersion_imag
_atom_type_scat_source
C C 0.0033 0.0016 'International Tables Vol C Tables 4.2.6.8 and 6.1.1.4'
H H 0.0000 0.0000 'International Tables Vol C Tables 4.2.6.8 and 6.1.1.4'
N N 0.0061 0.0033 'International Tables Vol C Tables 4.2.6.8 and 6.1.1.4'
O O 0.0106 0.0060 'International Tables Vol C Tables 4.2.6.8 and 6.1.1.4'

loop_
_geom_angle_atom_site_label_1
_geom_angle_atom_site_label_2
_geom_angle_atom_site_label_3
_geom_angle
C1 O1 C10 117.5(2)
C8 N1 C11 122.6(3)
C8 N1 C9 118.7(2)
C11 N1 C9 118.5(3)
O2 C1 O1 124.1(3)
O2 C1 C2 124.3(3)
O1 C1 C2 111.6(3)
C1 C2 C3 110.9(3)
C4 C3 C2 107.6(3)
C5 C4 C3 132.3(5)
C4 C5 C6 131.9(5)
C5 C6 C7 110.4(3)
C8 C7 C6 110.9(3)
O3 C8 N1 122.4(3)
O3 C8 C7 118.4(3)
N1 C8 C7 119.2(3)
N1 C9 C10 112.2(2)
N1 C9 C12 110.9(3)
C10 C9 C12 110.6(2)
O1 C10 C13 106.3(2)
O1 C10 C9 109.3(2)
C13 C10 C9 112.4(2)
C14 C13 C18 118.6(3)
C14 C13 C10 121.5(3)
C18 C13 C10 119.9(3)
C13 C14 C15 120.7(3)
C16 C15 C14 119.5(4)
C17 C16 C15 120.2(3)
C16 C17 C18 121.0(4)
C17 C18 C13 119.9(4)

loop_
_geom_bond_atom_site_label_1
_geom_bond_atom_site_label_2
_geom_bond_distance
O1 C1 1.355(4)
O1 C10 1.462(3)
O2 C1 1.205(4)
O3 C8 1.225(4)
N1 C8 1.363(4)
N1 C11 1.470(4)
N1 C9 1.471(4)
C1 C2 1.506(5)
C2 C3 1.524(4)
C3 C4 1.486(5)
C4 C5 1.221(6)
C5 C6 1.482(5)
C6 C7 1.528(4)
C7 C8 1.512(4)
C9 C10 1.536(4)
C9 C12 1.537(4)
C10 C13 1.513(4)
C13 C14 1.383(5)
C13 C18 1.398(4)
C14 C15 1.402(5)
C15 C16 1.376(6)
C16 C17 1.361(6)
C17 C18 1.388(5)

loop_
_geom_torsion_atom_site_label_1
_geom_torsion_atom_site_label_2
_geom_torsion_atom_site_label_3
_geom_torsion_atom_site_label_4
_geom_torsion
C10 O1 C1 O2 -5.3(4)
C10 O1 C1 C2 174.3(2)
O2 C1 C2 C3 -56.5(4)
O1 C1 C2 C3 123.9(3)
C1 C2 C3 C4 -69.5(4)
C2 C3 C4 C5 108.0(6)
C3 C4 C5 C6 -174.3(4)
C4 C5 C6 C7 124.5(5)
C5 C6 C7 C8 -64.6(4)
C11 N1 C8 O3 -176.6(3)
C9 N1 C8 O3 -2.4(4)
C11 N1 C8 C7 4.6(4)
C9 N1 C8 C7 178.8(3)
C6 C7 C8 O3 -68.7(4)
C6 C7 C8 N1 110.2(3)
C8 N1 C9 C10 118.0(3)
C11 N1 C9 C10 -67.5(3)
C8 N1 C9 C12 -117.8(3)
C11 N1 C9 C12 56.7(4)
C1 O1 C10 C13 -128.0(3)
C1 O1 C10 C9 110.5(3)
N1 C9 C10 O1 -51.6(3)
C12 C9 C10 O1 -176.0(2)
N1 C9 C10 C13 -169.3(2)
C12 C9 C10 C13 66.3(3)
O1 C10 C13 C14 -61.1(3)
C9 C10 C13 C14 58.4(4)
O1 C10 C13 C18 117.3(3)
C9 C10 C13 C18 -123.2(3)
C18 C13 C14 C15 0.1(5)
C10 C13 C14 C15 178.5(3)
C13 C14 C15 C16 -0.2(5)
C14 C15 C16 C17 -0.1(5)
C15 C16 C17 C18 0.5(6)
C16 C17 C18 C13 -0.5(5)
C14 C13 C18 C17 0.2(5)
C10 C13 C18 C17 -178.2(3)
